data_1528276
loop_
_publ_author_name
'von Schnering, H.G.'
'Kalveram, C.'
'von Benda, H.'

_publ_section_title
;
 Wismutmonojodid Bi J, eine Verbindung mit Bi(0) und Bi(II)
;
_journal_name_full 'Zeitschrift fuer Anorganische und Allgemeine Chemie'
_journal_page_first 37
_journal_page_last 52
_journal_volume 438
_journal_year 1978
_chemical_formula_sum 'Bi I'
_space_group_IT_number 12
_symmetry_space_group_name_Hall '-C 2y'
_symmetry_space_group_name_H-M 'C 1 2/m 1'
_cell_angle_alpha 90
_cell_angle_beta 107.87
_cell_angle_gamma 90
_cell_formula_units_Z 8
_cell_length_a 14.386
_cell_length_b 4.43
_cell_length_c 10.493
_cell_volume 636.456
_citation_journal_id_ASTM ZAACAB
_cod_data_source_file vonSchnering_ZAACAB_1978_1554.cif
_cod_data_source_block Bi1I1
_cod_original_cell_volume 636.4564
_cod_original_formula_sum 'Bi1 I1'
_cod_database_code 1528276

loop_
_symmetry_equiv_pos_as_xyz
x,y,z
-x,y,-z
-x,-y,-z
x,-y,z
x+1/2,y+1/2,z
-x+1/2,y+1/2,-z
-x+1/2,-y+1/2,-z
x+1/2,-y+1/2,z

loop_
_atom_site_label
_atom_site_type_symbol
_atom_site_fract_x
_atom_site_fract_y
_atom_site_fract_z
_atom_site_occupancy
_atom_site_U_iso_or_equiv
I2 I-1 0.8596 0 0.3847 1 0.0
Bi2 Bi+1 0.1993 0 0.2844 1 0.0
Bi1 Bi+1 0.825 0 0.0155 1 0.0
I1 I-1 0.5375 0 0.2168 1 0.0
